data_7150878
loop_
_publ_author_name
'Matsuhira, Takashi'
'Yamamoto, Hitoshi'
'Okamura, Taka-aki'
'Ueyama, Norikazu'

_publ_section_title
;
 Manipulation of an intramolecular NH&#x22EF;O hydrogen bond by
 photoswitching between stable E/Z isomers of the cinnamate framework
;
_journal_issue 11
_journal_name_full 'Organic &amp;  Biomolecular Chemistry'
_journal_page_first 1926
_journal_page_last 1933
_journal_paper_doi 10.1039/b719960k
_journal_volume 6
_journal_year 2008
_chemical_formula_moiety 'C18 H28 N2 O3'
_chemical_formula_sum 'C18 H28 N2 O3'
_chemical_formula_weight 320.42
_chemical_name_systematic
;
?
;
_space_group_IT_number 173
_symmetry_cell_setting hexagonal
_symmetry_space_group_name_Hall 'P 6c'
_symmetry_space_group_name_H-M 'P 63'
_atom_sites_solution_hydrogens geom
_atom_sites_solution_primary direct
_atom_sites_solution_secondary difmap
_audit_creation_method SHELXL-97
_cell_angle_alpha 90.00
_cell_angle_beta 90.00
_cell_angle_gamma 120.00
_cell_formula_units_Z 6
_cell_length_a 21.127(5)
_cell_length_b 21.127(5)
_cell_length_c 7.5223(15)
_cell_measurement_reflns_used 18890
_cell_measurement_temperature 200
_cell_measurement_theta_max 27.5
_cell_measurement_theta_min 3.3
_cell_volume 2907.7(11)
_computing_cell_refinement PROCESS-AUTO
_computing_data_collection PROCESS-AUTO
_computing_data_reduction 'teXsan Ver. 1.11'
_computing_structure_refinement 'SHELXL-97 (Sheldrick, 1997)'
_computing_structure_solution 'SHELXS-97 (Sheldrick, 1990)'
_diffrn_ambient_temperature 200
_diffrn_detector_area_resol_mean 10.00
_diffrn_measured_fraction_theta_full 0.998
_diffrn_measured_fraction_theta_max 0.998
_diffrn_measurement_device_type 'Rigaku RAXIS-RAPID Imaging Plate'
_diffrn_measurement_method \w
_diffrn_radiation_monochromator graphite
_diffrn_radiation_source 'fine-focus sealed tube'
_diffrn_radiation_type MoK\a
_diffrn_radiation_wavelength 0.71075
_diffrn_reflns_av_R_equivalents 0.0399
_diffrn_reflns_av_sigmaI/netI 0.0269
_diffrn_reflns_limit_h_max 27
_diffrn_reflns_limit_h_min -27
_diffrn_reflns_limit_k_max 27
_diffrn_reflns_limit_k_min -27
_diffrn_reflns_limit_l_max 9
_diffrn_reflns_limit_l_min -9
_diffrn_reflns_number 27887
_diffrn_reflns_theta_full 27.48
_diffrn_reflns_theta_max 27.48
_diffrn_reflns_theta_min 3.32
_exptl_absorpt_coefficient_mu 0.075
_exptl_absorpt_correction_T_max 0.985
_exptl_absorpt_correction_T_min 0.795
_exptl_absorpt_correction_type multi-scan
_exptl_absorpt_process_details '(Higashi, 1995)'
_exptl_crystal_colour colorless
_exptl_crystal_density_diffrn 1.098
_exptl_crystal_density_method 'not measured'
_exptl_crystal_description needle
_exptl_crystal_F_000 1044
_exptl_crystal_size_max 0.300
_exptl_crystal_size_mid 0.200
_exptl_crystal_size_min 0.200
_refine_diff_density_max 0.119
_refine_diff_density_min -0.135
_refine_diff_density_rms 0.026
_refine_ls_abs_structure_details 'Flack H D (1983), Acta Cryst. A39, 876-881'
_refine_ls_abs_structure_Flack -0.2(10)
_refine_ls_extinction_method none
_refine_ls_goodness_of_fit_ref 1.030
_refine_ls_hydrogen_treatment noref
_refine_ls_matrix_type full
_refine_ls_number_parameters 211
_refine_ls_number_reflns 4440
_refine_ls_number_restraints 139
_refine_ls_restrained_S_all 1.014
_refine_ls_R_factor_all 0.0538
_refine_ls_R_factor_gt 0.0408
_refine_ls_shift/su_max 0.001
_refine_ls_shift/su_mean 0.000
_refine_ls_structure_factor_coef Fsqd
_refine_ls_weighting_details 'calc w=1/[\s^2^(Fo^2^)+(0.0483P)^2^+0.2749P] where P=(Fo^2^+2Fc^2^)/3'
_refine_ls_weighting_scheme calc
_refine_ls_wR_factor_gt 0.0928
_refine_ls_wR_factor_ref 0.0982
_reflns_number_gt 3638
_reflns_number_total 4440
_reflns_threshold_expression I>2\s(I)
_cod_data_source_file b719960k.txt
_cod_data_source_block shelxl2
_cod_original_cell_volume 2907.8(12)
_cod_original_sg_symbol_H-M 'P 63 '
_cod_database_code 7150878

loop_
_symmetry_equiv_pos_as_xyz
'x, y, z'
'-y, x-y, z'
'-x+y, -x, z'
'-x, -y, z+1/2'
'y, -x+y, z+1/2'
'x-y, x, z+1/2'

loop_
_atom_site_label
_atom_site_type_symbol
_atom_site_fract_x
_atom_site_fract_y
_atom_site_fract_z
_atom_site_U_iso_or_equiv
_atom_site_adp_type
_atom_site_occupancy
_atom_site_symmetry_multiplicity
_atom_site_calc_flag
_atom_site_refinement_flags
_atom_site_disorder_assembly
_atom_site_disorder_group
O1 O 0.54729(7) 0.65887(6) 0.46508(18) 0.0551(3) Uani 1 1 d U . .
O2 O 0.45663(7) 0.57856(6) 0.63470(18) 0.0557(3) Uani 1 1 d U . .
O3 O 0.70876(7) 0.92278(7) 0.3694(2) 0.0646(4) Uani 1 1 d U . .
N1 N 0.62335(7) 0.80383(7) 0.39782(18) 0.0421(3) Uani 1 1 d U . .
H1 H 0.6091(10) 0.7602(10) 0.443(2) 0.051 Uiso 1 1 d . . .
N2 N 0.58756(7) 0.60589(6) 0.02001(18) 0.0367(3) Uani 1 1 d U . .
C1 C 0.49445(8) 0.64054(8) 0.56867(19) 0.0359(3) Uani 1 1 d U . .
C2 C 0.47385(9) 0.69586(8) 0.6262(2) 0.0406(3) Uani 1 1 d U . .
H2 H 0.4583 0.6921 0.7461 0.049 Uiso 1 1 calc R . .
C3 C 0.47440(8) 0.74951(8) 0.5321(2) 0.0405(3) Uani 1 1 d U . .
H3 H 0.4570 0.7770 0.5941 0.049 Uiso 1 1 calc R . .
C4 C 0.49766(9) 0.77336(8) 0.3468(2) 0.0389(3) Uani 1 1 d U . .
C5 C 0.44542(11) 0.77147(9) 0.2289(3) 0.0586(5) Uani 1 1 d U . .
H5 H 0.3965 0.7528 0.2679 0.070 Uiso 1 1 calc R . .
C6 C 0.46461(16) 0.79682(11) 0.0540(3) 0.0750(7) Uani 1 1 d U . .
H6 H 0.4283 0.7933 -0.0265 0.090 Uiso 1 1 calc R . .
C7 C 0.53538(16) 0.82647(11) -0.0007(3) 0.0714(7) Uani 1 1 d U . .
H7 H 0.5483 0.8444 -0.1187 0.086 Uiso 1 1 calc R . .
C8 C 0.58781(13) 0.83070(9) 0.1125(2) 0.0555(5) Uani 1 1 d U . .
H8 H 0.6370 0.8521 0.0734 0.067 Uiso 1 1 calc R . .
C9 C 0.56937(9) 0.80363(8) 0.28578(19) 0.0394(3) Uani 1 1 d U . .
C10 C 0.69042(9) 0.86148(9) 0.4263(2) 0.0446(4) Uani 1 1 d U . .
C11 C 0.74233(9) 0.84688(10) 0.5384(3) 0.0535(4) Uani 1 1 d U . .
C12 C 0.71986(15) 0.84416(17) 0.7332(3) 0.0865(7) Uani 1 1 d U . .
H12A H 0.7228 0.8905 0.7652 0.104 Uiso 1 1 calc R . .
H12B H 0.7528 0.8362 0.8096 0.104 Uiso 1 1 calc R . .
H12C H 0.6696 0.8041 0.7495 0.104 Uiso 1 1 calc R . .
C13 C 0.73680(16) 0.77454(15) 0.4927(4) 0.0962(9) Uani 1 1 d U . .
H13A H 0.6862 0.7351 0.5081 0.115 Uiso 1 1 calc R . .
H13B H 0.7689 0.7662 0.5715 0.115 Uiso 1 1 calc R . .
H13C H 0.7518 0.7755 0.3690 0.115 Uiso 1 1 calc R . .
C14 C 0.81961(13) 0.90952(17) 0.5173(5) 0.1174(12) Uani 1 1 d U . .
H14A H 0.8214 0.9555 0.5473 0.141 Uiso 1 1 calc R . .
H14B H 0.8354 0.9115 0.3939 0.141 Uiso 1 1 calc R . .
H14C H 0.8521 0.9022 0.5968 0.141 Uiso 1 1 calc R . .
C15 C 0.60481(14) 0.68295(10) 0.0150(3) 0.0644(5) Uani 1 1 d U . .
H15A H 0.5910 0.6955 0.1283 0.077 Uiso 1 1 calc R . .
H15B H 0.5775 0.6894 -0.0819 0.077 Uiso 1 1 calc R . .
H15C H 0.6573 0.7149 -0.0047 0.077 Uiso 1 1 calc R . .
C16 C 0.60858(10) 0.58626(11) -0.1516(2) 0.0523(4) Uani 1 1 d U . .
H16A H 0.6611 0.6184 -0.1718 0.063 Uiso 1 1 calc R . .
H16B H 0.5811 0.5922 -0.2488 0.063 Uiso 1 1 calc R . .
H16C H 0.5974 0.5353 -0.1470 0.063 Uiso 1 1 calc R . .
C17 C 0.62901(10) 0.59677(9) 0.1689(2) 0.0478(4) Uani 1 1 d U . .
H17A H 0.6148 0.6095 0.2815 0.057 Uiso 1 1 calc R . .
H17B H 0.6815 0.6289 0.1496 0.057 Uiso 1 1 calc R . .
H17C H 0.6179 0.5459 0.1735 0.057 Uiso 1 1 calc R . .
C18 C 0.50782(9) 0.55704(11) 0.0498(3) 0.0600(5) Uani 1 1 d U . .
H18A H 0.4938 0.5696 0.1630 0.072 Uiso 1 1 calc R . .
H18B H 0.4966 0.5061 0.0534 0.072 Uiso 1 1 calc R . .
H18C H 0.4805 0.5633 -0.0472 0.072 Uiso 1 1 calc R . .

loop_
_atom_site_aniso_label
_atom_site_aniso_U_11
_atom_site_aniso_U_22
_atom_site_aniso_U_33
_atom_site_aniso_U_23
_atom_site_aniso_U_13
_atom_site_aniso_U_12
O1 0.0700(8) 0.0429(6) 0.0650(8) 0.0130(6) 0.0244(7) 0.0376(6)
O2 0.0530(7) 0.0344(6) 0.0798(9) 0.0127(6) 0.0047(6) 0.0220(6)
O3 0.0618(8) 0.0407(7) 0.0885(10) 0.0135(7) 0.0021(7) 0.0235(6)
N1 0.0462(8) 0.0385(7) 0.0464(7) 0.0147(6) 0.0090(6) 0.0247(6)
N2 0.0408(7) 0.0335(6) 0.0416(7) 0.0019(5) 0.0014(6) 0.0230(5)
C1 0.0403(8) 0.0309(7) 0.0371(8) 0.0012(6) -0.0061(6) 0.0182(6)
C2 0.0453(9) 0.0325(7) 0.0423(8) 0.0011(7) 0.0072(7) 0.0182(7)
C3 0.0408(8) 0.0328(7) 0.0515(9) -0.0020(7) 0.0034(7) 0.0212(7)
C4 0.0512(9) 0.0279(7) 0.0451(8) -0.0048(6) -0.0090(7) 0.0254(7)
C5 0.0674(12) 0.0373(9) 0.0794(14) -0.0103(9) -0.0298(10) 0.0325(9)
C6 0.125(2) 0.0500(11) 0.0660(14) -0.0173(10) -0.0551(15) 0.0553(13)
C7 0.133(2) 0.0465(11) 0.0433(10) -0.0012(8) -0.0188(12) 0.0514(13)
C8 0.0960(15) 0.0392(9) 0.0384(9) 0.0023(7) 0.0044(9) 0.0392(10)
C9 0.0598(10) 0.0311(7) 0.0346(7) 0.0013(6) -0.0007(7) 0.0283(7)
C10 0.0483(9) 0.0427(9) 0.0477(9) 0.0067(7) 0.0131(7) 0.0264(8)
C11 0.0477(9) 0.0541(10) 0.0621(11) 0.0061(9) 0.0043(9) 0.0280(8)
C12 0.0991(19) 0.111(2) 0.0614(14) 0.0063(13) -0.0052(13) 0.0611(17)
C13 0.106(2) 0.1073(19) 0.122(2) -0.0338(17) -0.0435(17) 0.0876(18)
C14 0.0499(13) 0.119(2) 0.161(3) 0.056(2) 0.0016(17) 0.0251(14)
C15 0.1044(16) 0.0418(9) 0.0579(11) 0.0013(9) -0.0110(11) 0.0449(11)
C16 0.0481(10) 0.0713(12) 0.0489(10) -0.0127(9) -0.0051(8) 0.0385(9)
C17 0.0558(10) 0.0436(9) 0.0466(9) -0.0024(7) -0.0136(8) 0.0269(8)
C18 0.0391(9) 0.0741(12) 0.0693(12) 0.0199(11) 0.0095(9) 0.0302(9)

loop_
_atom_type_symbol
_atom_type_description
_atom_type_scat_dispersion_real
_atom_type_scat_dispersion_imag
_atom_type_scat_source
C C 0.0033 0.0016 'International Tables Vol C Tables 4.2.6.8 and 6.1.1.4'
H H 0.0000 0.0000 'International Tables Vol C Tables 4.2.6.8 and 6.1.1.4'
O O 0.0106 0.0060 'International Tables Vol C Tables 4.2.6.8 and 6.1.1.4'
N N 0.0061 0.0033 'International Tables Vol C Tables 4.2.6.8 and 6.1.1.4'

loop_
_geom_angle_atom_site_label_1
_geom_angle_atom_site_label_2
_geom_angle_atom_site_label_3
_geom_angle
_geom_angle_site_symmetry_1
_geom_angle_site_symmetry_3
_geom_angle_publ_flag
C10 N1 C9 125.38(13) . . ?
C10 N1 H1 122.6(12) . . ?
C9 N1 H1 111.9(12) . . ?
C15 N2 C18 109.71(14) . . ?
C15 N2 C16 109.90(14) . . ?
C18 N2 C16 109.22(14) . . ?
C15 N2 C17 108.86(13) . . ?
C18 N2 C17 109.34(13) . . ?
C16 N2 C17 109.79(12) . . ?
O2 C1 O1 125.19(14) . . ?
O2 C1 C2 114.85(14) . . ?
O1 C1 C2 119.93(13) . . ?
C3 C2 C1 128.86(15) . . ?
C3 C2 H2 115.6 . . ?
C1 C2 H2 115.6 . . ?
C2 C3 C4 130.59(14) . . ?
C2 C3 H3 114.7 . . ?
C4 C3 H3 114.7 . . ?
C9 C4 C5 117.69(16) . . ?
C9 C4 C3 124.43(14) . . ?
C5 C4 C3 117.63(16) . . ?
C4 C5 C6 120.7(2) . . ?
C4 C5 H5 119.7 . . ?
C6 C5 H5 119.7 . . ?
C7 C6 C5 119.98(19) . . ?
C7 C6 H6 120.0 . . ?
C5 C6 H6 120.0 . . ?
C6 C7 C8 120.6(2) . . ?
C6 C7 H7 119.7 . . ?
C8 C7 H7 119.7 . . ?
C7 C8 C9 120.3(2) . . ?
C7 C8 H8 119.9 . . ?
C9 C8 H8 119.9 . . ?
C4 C9 C8 120.71(16) . . ?
C4 C9 N1 119.60(13) . . ?
C8 C9 N1 119.63(16) . . ?
O3 C10 N1 122.24(16) . . ?
O3 C10 C11 121.58(16) . . ?
N1 C10 C11 116.16(14) . . ?
C14 C11 C13 111.4(2) . . ?
C14 C11 C10 109.54(17) . . ?
C13 C11 C10 112.14(17) . . ?
C14 C11 C12 108.2(2) . . ?
C13 C11 C12 108.3(2) . . ?
C10 C11 C12 107.14(15) . . ?
C11 C12 H12A 109.5 . . ?
C11 C12 H12B 109.5 . . ?
H12A C12 H12B 109.5 . . ?
C11 C12 H12C 109.5 . . ?
H12A C12 H12C 109.5 . . ?
H12B C12 H12C 109.5 . . ?
C11 C13 H13A 109.5 . . ?
C11 C13 H13B 109.5 . . ?
H13A C13 H13B 109.5 . . ?
C11 C13 H13C 109.5 . . ?
H13A C13 H13C 109.5 . . ?
H13B C13 H13C 109.5 . . ?
C11 C14 H14A 109.5 . . ?
C11 C14 H14B 109.5 . . ?
H14A C14 H14B 109.5 . . ?
C11 C14 H14C 109.5 . . ?
H14A C14 H14C 109.5 . . ?
H14B C14 H14C 109.5 . . ?
N2 C15 H15A 109.5 . . ?
N2 C15 H15B 109.5 . . ?
H15A C15 H15B 109.5 . . ?
N2 C15 H15C 109.5 . . ?
H15A C15 H15C 109.5 . . ?
H15B C15 H15C 109.5 . . ?
N2 C16 H16A 109.5 . . ?
N2 C16 H16B 109.5 . . ?
H16A C16 H16B 109.5 . . ?
N2 C16 H16C 109.5 . . ?
H16A C16 H16C 109.5 . . ?
H16B C16 H16C 109.5 . . ?
N2 C17 H17A 109.5 . . ?
N2 C17 H17B 109.5 . . ?
H17A C17 H17B 109.5 . . ?
N2 C17 H17C 109.5 . . ?
H17A C17 H17C 109.5 . . ?
H17B C17 H17C 109.5 . . ?
N2 C18 H18A 109.5 . . ?
N2 C18 H18B 109.5 . . ?
H18A C18 H18B 109.5 . . ?
N2 C18 H18C 109.5 . . ?
H18A C18 H18C 109.5 . . ?
H18B C18 H18C 109.5 . . ?

loop_
_geom_bond_atom_site_label_1
_geom_bond_atom_site_label_2
_geom_bond_distance
_geom_bond_site_symmetry_2
_geom_bond_publ_flag
O1 C1 1.2535(19) . ?
O2 C1 1.2463(18) . ?
O3 C10 1.228(2) . ?
N1 C10 1.346(2) . ?
N1 C9 1.416(2) . ?
N1 H1 0.882(19) . ?
N2 C15 1.481(2) . ?
N2 C18 1.488(2) . ?
N2 C16 1.490(2) . ?
N2 C17 1.492(2) . ?
C1 C2 1.500(2) . ?
C2 C3 1.331(2) . ?
C2 H2 0.9500 . ?
C3 C4 1.480(2) . ?
C3 H3 0.9500 . ?
C4 C9 1.395(2) . ?
C4 C5 1.401(2) . ?
C5 C6 1.402(3) . ?
C5 H5 0.9500 . ?
C6 C7 1.364(3) . ?
C6 H6 0.9500 . ?
C7 C8 1.364(3) . ?
C7 H7 0.9500 . ?
C8 C9 1.398(2) . ?
C8 H8 0.9500 . ?
C10 C11 1.532(3) . ?
C11 C14 1.511(3) . ?
C11 C13 1.513(3) . ?
C11 C12 1.533(3) . ?
C12 H12A 0.9800 . ?
C12 H12B 0.9800 . ?
C12 H12C 0.9800 . ?
C13 H13A 0.9800 . ?
C13 H13B 0.9800 . ?
C13 H13C 0.9800 . ?
C14 H14A 0.9800 . ?
C14 H14B 0.9800 . ?
C14 H14C 0.9800 . ?
C15 H15A 0.9800 . ?
C15 H15B 0.9800 . ?
C15 H15C 0.9800 . ?
C16 H16A 0.9800 . ?
C16 H16B 0.9800 . ?
C16 H16C 0.9800 . ?
C17 H17A 0.9800 . ?
C17 H17B 0.9800 . ?
C17 H17C 0.9800 . ?
C18 H18A 0.9800 . ?
C18 H18B 0.9800 . ?
C18 H18C 0.9800 . ?

loop_
_geom_torsion_atom_site_label_1
_geom_torsion_atom_site_label_2
_geom_torsion_atom_site_label_3
_geom_torsion_atom_site_label_4
_geom_torsion
_geom_torsion_site_symmetry_1
_geom_torsion_site_symmetry_2
_geom_torsion_site_symmetry_3
_geom_torsion_site_symmetry_4
_geom_torsion_publ_flag
O2 C1 C2 C3 -143.87(17) . . . . ?
O1 C1 C2 C3 37.7(2) . . . . ?
C1 C2 C3 C4 -2.7(3) . . . . ?
C2 C3 C4 C9 -65.7(2) . . . . ?
C2 C3 C4 C5 120.27(19) . . . . ?
C9 C4 C5 C6 2.3(2) . . . . ?
C3 C4 C5 C6 176.71(14) . . . . ?
C4 C5 C6 C7 -2.8(3) . . . . ?
C5 C6 C7 C8 1.1(3) . . . . ?
C6 C7 C8 C9 0.9(3) . . . . ?
C5 C4 C9 C8 -0.3(2) . . . . ?
C3 C4 C9 C8 -174.28(14) . . . . ?
C5 C4 C9 N1 -177.30(14) . . . . ?
C3 C4 C9 N1 8.7(2) . . . . ?
C7 C8 C9 C4 -1.3(2) . . . . ?
C7 C8 C9 N1 175.69(15) . . . . ?
C10 N1 C9 C4 -133.42(16) . . . . ?
C10 N1 C9 C8 49.5(2) . . . . ?
C9 N1 C10 O3 7.5(3) . . . . ?
C9 N1 C10 C11 -174.16(14) . . . . ?
O3 C10 C11 C14 -16.8(3) . . . . ?
N1 C10 C11 C14 164.8(2) . . . . ?
O3 C10 C11 C13 -141.0(2) . . . . ?
N1 C10 C11 C13 40.6(2) . . . . ?
O3 C10 C11 C12 100.4(2) . . . . ?
N1 C10 C11 C12 -78.0(2) . . . . ?

loop_
_cod_related_entry_id
_cod_related_entry_database
_cod_related_entry_code
1 ChemSpider 30653414
